data_7201014
loop_
_publ_author_name
'Du, Miao'
'Li, Cheng-Peng'
'Guo, Jian-Hua'

_publ_section_title
;
 Unusual anion effect on the direction of three-dimensional (3-D)
 channel-like silver(I) coordination frameworks with isonicotinic acid
 N-oxide
;
_journal_issue 8
_journal_name_full CrystEngComm
_journal_page_first 1536
_journal_paper_doi 10.1039/b903074c
_journal_volume 11
_journal_year 2009
_chemical_formula_sum 'C24 H18 Ag3 Cl N4 O16'
_chemical_formula_weight 977.48
_chemical_name_systematic
;
?
;
_space_group_IT_number 2
_symmetry_cell_setting triclinic
_symmetry_space_group_name_Hall '-P 1'
_symmetry_space_group_name_H-M 'P -1'
_atom_sites_solution_hydrogens geom
_atom_sites_solution_primary direct
_atom_sites_solution_secondary difmap
_audit_creation_method SHELXL-97
_cell_angle_alpha 94.659(4)
_cell_angle_beta 92.078(5)
_cell_angle_gamma 91.662(5)
_cell_formula_units_Z 1
_cell_length_a 6.782(2)
_cell_length_b 9.375(3)
_cell_length_c 11.223(4)
_cell_measurement_reflns_used 901
_cell_measurement_temperature 296(2)
_cell_measurement_theta_max 26.42
_cell_measurement_theta_min 3.66
_cell_volume 710.4(4)
_computing_cell_refinement 'Bruker APEX II'
_computing_data_collection 'Bruker APEX II'
_computing_data_reduction 'Bruker SAINT'
_computing_molecular_graphics 'Bruker SHELXTL'
_computing_publication_material 'Bruker SHELXTL'
_computing_structure_refinement 'SHELXL-97 (Sheldrick, 1997)'
_computing_structure_solution 'SHELXS-97 (Sheldrick, 1990)'
_diffrn_ambient_temperature 296(2)
_diffrn_measured_fraction_theta_full 0.994
_diffrn_measured_fraction_theta_max 0.988
_diffrn_measurement_device_type 'CCD area detector'
_diffrn_measurement_method 'phi and omega scans'
_diffrn_radiation_monochromator graphite
_diffrn_radiation_source 'fine-focus sealed tube'
_diffrn_radiation_type MoK\a
_diffrn_radiation_wavelength 0.71073
_diffrn_reflns_av_R_equivalents 0.0196
_diffrn_reflns_av_sigmaI/netI 0.0347
_diffrn_reflns_limit_h_max 8
_diffrn_reflns_limit_h_min -8
_diffrn_reflns_limit_k_max 5
_diffrn_reflns_limit_k_min -11
_diffrn_reflns_limit_l_max 13
_diffrn_reflns_limit_l_min -14
_diffrn_reflns_number 4143
_diffrn_reflns_theta_full 25.00
_diffrn_reflns_theta_max 26.42
_diffrn_reflns_theta_min 1.82
_exptl_absorpt_coefficient_mu 2.230
_exptl_absorpt_correction_T_max 1.000000
_exptl_absorpt_correction_T_min 0.817894
_exptl_absorpt_correction_type multi-scan
_exptl_absorpt_process_details SADABS
_exptl_crystal_colour COLORLESS
_exptl_crystal_density_diffrn 2.285
_exptl_crystal_density_meas ?
_exptl_crystal_density_method 'not measured'
_exptl_crystal_description Rod
_exptl_crystal_F_000 476
_exptl_crystal_size_max 0.22
_exptl_crystal_size_mid 0.14
_exptl_crystal_size_min 0.12
_refine_diff_density_max 0.627
_refine_diff_density_min -1.133
_refine_diff_density_rms 0.245
_refine_ls_extinction_method none
_refine_ls_goodness_of_fit_ref 1.172
_refine_ls_hydrogen_treatment constr
_refine_ls_matrix_type full
_refine_ls_number_parameters 239
_refine_ls_number_reflns 2888
_refine_ls_number_restraints 0
_refine_ls_restrained_S_all 1.172
_refine_ls_R_factor_all 0.0341
_refine_ls_R_factor_gt 0.0269
_refine_ls_shift/su_max 0.001
_refine_ls_shift/su_mean 0.000
_refine_ls_structure_factor_coef Fsqd
_refine_ls_weighting_details 'calc w=1/[\s^2^(Fo^2^)+(0.0502P)^2^+0.0000P] where P=(Fo^2^+2Fc^2^)/3'
_refine_ls_weighting_scheme calc
_refine_ls_wR_factor_gt 0.0738
_refine_ls_wR_factor_ref 0.0888
_reflns_number_gt 2529
_reflns_number_total 2888
_reflns_threshold_expression >2sigma(I)
_cod_data_source_file b903074c.txt
_cod_data_source_block 1
_cod_depositor_comments
;
The following automatic conversions were performed:
'_symmetry_cell_setting' value 'Triclinic' changed to 'triclinic'
according to '/home/saulius/struct/CIF-dictionaries/cif_core.dic'
dictionary named 'cif_core.dic' version 2.4.1 from
2010-06-29.

'_exptl_absorpt_correction_type' value 'MULTI-SCAN' changed
to 'multi-scan' according to
'/home/saulius/struct/CIF-dictionaries/cif_core.dic' dictionary named
'cif_core.dic' version 2.4.1 from 2010-06-29.

Automatic conversion script
Id: cif_fix_enum 1527 2010-12-29 10:47:43Z saulius 

The following automatic conversions were performed:

'_exptl_crystal_density_meas' value 'NONE' was changed to '?' - the
value is perceived as not measured.

Automatic conversion script
Id: cif_fix_values 3008 2015-01-20 13:52:24Z robertas 
;
_cod_original_sg_symbol_H-M P-1
_cod_database_code 7201014

loop_
_symmetry_equiv_pos_as_xyz
'x, y, z'
'-x, -y, -z'

loop_
_atom_site_label
_atom_site_type_symbol
_atom_site_fract_x
_atom_site_fract_y
_atom_site_fract_z
_atom_site_U_iso_or_equiv
_atom_site_adp_type
_atom_site_occupancy
_atom_site_symmetry_multiplicity
_atom_site_calc_flag
_atom_site_refinement_flags
_atom_site_disorder_assembly
_atom_site_disorder_group
Ag1 Ag 0.0000 1.0000 1.0000 0.02945(12) Uani 1 2 d S . .
Ag2 Ag 0.43548(4) 0.99082(3) 0.87291(2) 0.03328(12) Uani 1 1 d . . .
O1 O 0.2467(4) 0.8558(3) 1.0897(2) 0.0329(6) Uani 1 1 d . . .
O2 O 0.2660(4) 0.1956(3) 0.9429(2) 0.0313(5) Uani 1 1 d . . .
O3 O 0.3951(4) 0.2121(3) 1.1285(2) 0.0326(6) Uani 1 1 d . . .
O4 O 0.0967(4) 0.8760(3) 0.81191(19) 0.0327(6) Uani 1 1 d . . .
O5 O -0.1363(4) 0.7628(3) 0.2730(2) 0.0382(6) Uani 1 1 d . . .
H5 H -0.1831 0.7717 0.2057 0.057 Uiso 1 1 calc R . .
O6 O -0.3821(4) 0.9026(3) 0.3275(2) 0.0384(6) Uani 1 1 d . . .
N1 N 0.2532(4) 0.7150(3) 1.0785(3) 0.0250(6) Uani 1 1 d . . .
N2 N 0.0123(4) 0.8622(3) 0.7030(2) 0.0261(6) Uani 1 1 d . . .
C1 C 0.2181(5) 0.6424(4) 0.9704(3) 0.0259(7) Uani 1 1 d . . .
H1 H 0.1842 0.6918 0.9044 0.031 Uiso 1 1 calc R . .
C2 C 0.2321(5) 0.4967(3) 0.9575(3) 0.0260(7) Uani 1 1 d . . .
H2 H 0.2068 0.4476 0.8829 0.031 Uiso 1 1 calc R . .
C3 C 0.2834(4) 0.4224(3) 1.0542(3) 0.0208(6) Uani 1 1 d . . .
C4 C 0.3159(5) 0.2643(4) 1.0417(3) 0.0227(6) Uani 1 1 d . . .
C5 C 0.3153(5) 0.4991(4) 1.1646(3) 0.0288(7) Uani 1 1 d . . .
H5A H 0.3478 0.4513 1.2316 0.035 Uiso 1 1 calc R . .
C6 C 0.2992(5) 0.6443(4) 1.1753(3) 0.0310(8) Uani 1 1 d . . .
H6 H 0.3200 0.6948 1.2497 0.037 Uiso 1 1 calc R . .
C7 C 0.0898(5) 0.7732(4) 0.6182(3) 0.0344(8) Uani 1 1 d . . .
H7 H 0.1996 0.7209 0.6369 0.041 Uiso 1 1 calc R . .
C8 C 0.0073(5) 0.7593(4) 0.5042(3) 0.0326(8) Uani 1 1 d . . .
H8 H 0.0603 0.6968 0.4460 0.039 Uiso 1 1 calc R . .
C9 C -0.1539(5) 0.8378(4) 0.4760(3) 0.0259(7) Uani 1 1 d . . .
C10 C -0.2390(5) 0.8362(4) 0.3526(3) 0.0278(7) Uani 1 1 d . . .
C11 C -0.2322(5) 0.9259(4) 0.5658(3) 0.0288(7) Uani 1 1 d . . .
H11 H -0.3433 0.9779 0.5494 0.035 Uiso 1 1 calc R . .
C12 C -0.1476(5) 0.9370(4) 0.6785(3) 0.0269(7) Uani 1 1 d . . .
H12 H -0.2011 0.9966 0.7385 0.032 Uiso 1 1 calc R . .
Cl1 Cl 0.5000 0.5000 0.5000 0.0417(3) Uani 1 2 d S . .
O7 O 0.6266(10) 0.5203(9) 0.3973(6) 0.067(2) Uani 0.50 1 d P . .
O8 O 0.3026(9) 0.4926(9) 0.4507(6) 0.0648(19) Uani 0.50 1 d P . .
O9 O 0.5492(12) 0.3772(8) 0.5500(7) 0.072(2) Uani 0.50 1 d P . .
O10 O 0.5260(12) 0.6258(8) 0.5808(6) 0.071(2) Uani 0.50 1 d P . .

loop_
_atom_site_aniso_label
_atom_site_aniso_U_11
_atom_site_aniso_U_22
_atom_site_aniso_U_33
_atom_site_aniso_U_23
_atom_site_aniso_U_13
_atom_site_aniso_U_12
Ag1 0.0319(2) 0.0263(2) 0.0305(2) 0.00286(15) 0.00098(15) 0.00613(15)
Ag2 0.03687(18) 0.02512(17) 0.03783(18) 0.00252(12) -0.00532(12) 0.00936(12)
O1 0.0379(13) 0.0163(11) 0.0434(14) -0.0023(10) -0.0101(11) 0.0090(10)
O2 0.0440(14) 0.0215(12) 0.0275(12) -0.0018(10) -0.0061(10) 0.0057(11)
O3 0.0494(15) 0.0228(12) 0.0261(12) 0.0045(10) -0.0039(11) 0.0111(11)
O4 0.0387(13) 0.0407(15) 0.0184(11) 0.0012(10) -0.0078(10) 0.0100(11)
O5 0.0502(16) 0.0415(16) 0.0223(12) -0.0039(11) -0.0068(11) 0.0176(13)
O6 0.0372(14) 0.0516(17) 0.0265(12) 0.0019(12) -0.0056(11) 0.0170(13)
N1 0.0256(13) 0.0178(13) 0.0316(14) 0.0008(11) -0.0027(11) 0.0056(11)
N2 0.0322(14) 0.0280(15) 0.0187(12) 0.0047(11) -0.0013(11) 0.0058(12)
C1 0.0289(16) 0.0229(16) 0.0264(16) 0.0050(13) -0.0033(13) 0.0044(13)
C2 0.0276(17) 0.0259(18) 0.0238(15) -0.0004(13) -0.0042(13) 0.0022(14)
C3 0.0185(14) 0.0204(15) 0.0241(15) 0.0030(12) 0.0016(12) 0.0041(12)
C4 0.0227(15) 0.0208(16) 0.0253(15) 0.0038(13) 0.0038(12) 0.0034(13)
C5 0.0369(18) 0.0258(18) 0.0243(16) 0.0043(14) -0.0021(14) 0.0068(15)
C6 0.0407(19) 0.0286(18) 0.0229(16) -0.0041(14) -0.0049(14) 0.0093(15)
C7 0.0380(19) 0.038(2) 0.0283(17) 0.0022(15) -0.0024(15) 0.0174(16)
C8 0.0382(19) 0.034(2) 0.0255(17) -0.0015(15) 0.0012(14) 0.0151(16)
C9 0.0267(16) 0.0277(17) 0.0232(16) 0.0031(13) -0.0005(13) -0.0004(13)
C10 0.0309(17) 0.0272(17) 0.0252(16) 0.0032(13) -0.0011(13) 0.0013(14)
C11 0.0239(16) 0.0346(19) 0.0283(17) 0.0037(14) -0.0008(13) 0.0079(14)
C12 0.0300(16) 0.0298(17) 0.0210(15) -0.0003(13) 0.0035(13) 0.0075(14)
Cl1 0.0420(7) 0.0447(8) 0.0380(7) 0.0023(6) -0.0051(6) 0.0075(6)
O7 0.056(4) 0.091(6) 0.054(4) 0.008(4) 0.012(3) -0.001(4)
O8 0.040(3) 0.093(6) 0.062(4) 0.014(4) -0.012(3) 0.009(3)
O9 0.087(5) 0.054(4) 0.077(5) 0.025(4) -0.021(4) 0.022(4)
O10 0.101(6) 0.055(4) 0.055(4) -0.012(3) 0.004(4) 0.005(4)

loop_
_atom_type_symbol
_atom_type_description
_atom_type_scat_dispersion_real
_atom_type_scat_dispersion_imag
_atom_type_scat_source
C C 0.0033 0.0016 'International Tables Vol C Tables 4.2.6.8 and 6.1.1.4'
H H 0.0000 0.0000 'International Tables Vol C Tables 4.2.6.8 and 6.1.1.4'
N N 0.0061 0.0033 'International Tables Vol C Tables 4.2.6.8 and 6.1.1.4'
O O 0.0106 0.0060 'International Tables Vol C Tables 4.2.6.8 and 6.1.1.4'
Cl Cl 0.1484 0.1585 'International Tables Vol C Tables 4.2.6.8 and 6.1.1.4'
Ag Ag -0.8971 1.1015 'International Tables Vol C Tables 4.2.6.8 and 6.1.1.4'

loop_
_geom_angle_atom_site_label_1
_geom_angle_atom_site_label_2
_geom_angle_atom_site_label_3
_geom_angle
_geom_angle_site_symmetry_1
_geom_angle_site_symmetry_3
_geom_angle_publ_flag
O1 Ag1 O1 180.000(1) 2_577 . ?
O1 Ag1 O4 95.75(8) 2_577 . ?
O1 Ag1 O4 84.25(8) . . ?
O1 Ag1 O4 84.25(8) 2_577 2_577 ?
O1 Ag1 O4 95.75(8) . 2_577 ?
O4 Ag1 O4 180.00(6) . 2_577 ?
O1 Ag1 Ag2 116.30(7) 2_577 . ?
O1 Ag1 Ag2 63.70(7) . . ?
O4 Ag1 Ag2 49.73(6) . . ?
O4 Ag1 Ag2 130.27(6) 2_577 . ?
O1 Ag1 Ag2 63.70(7) 2_577 2_577 ?
O1 Ag1 Ag2 116.30(7) . 2_577 ?
O4 Ag1 Ag2 130.27(6) . 2_577 ?
O4 Ag1 Ag2 49.73(6) 2_577 2_577 ?
Ag2 Ag1 Ag2 180.0 . 2_577 ?
O3 Ag2 O2 161.02(8) 2_667 1_565 ?
O3 Ag2 O6 116.76(8) 2_667 2_576 ?
O2 Ag2 O6 82.13(8) 1_565 2_576 ?
O3 Ag2 O4 97.52(9) 2_667 . ?
O2 Ag2 O4 86.76(9) 1_565 . ?
O6 Ag2 O4 81.06(8) 2_576 . ?
O3 Ag2 O1 91.43(9) 2_667 2_677 ?
O2 Ag2 O1 86.77(8) 1_565 2_677 ?
O6 Ag2 O1 89.33(9) 2_576 2_677 ?
O4 Ag2 O1 169.07(8) . 2_677 ?
O3 Ag2 Ag2 81.33(6) 2_667 2_677 ?
O2 Ag2 Ag2 80.40(6) 1_565 2_677 ?
O6 Ag2 Ag2 152.70(7) 2_576 2_677 ?
O4 Ag2 Ag2 118.53(5) . 2_677 ?
O1 Ag2 Ag2 68.93(6) 2_677 2_677 ?
O3 Ag2 Ag1 118.64(7) 2_667 . ?
O2 Ag2 Ag1 52.66(6) 1_565 . ?
O6 Ag2 Ag1 105.64(6) 2_576 . ?
O4 Ag2 Ag1 46.92(5) . . ?
O1 Ag2 Ag1 132.61(6) 2_677 . ?
Ag2 Ag2 Ag1 79.81(2) 2_677 . ?
N1 O1 Ag1 126.42(19) . . ?
N1 O1 Ag2 120.44(19) . 2_677 ?
Ag1 O1 Ag2 108.07(9) . 2_677 ?
C4 O2 Ag2 121.1(2) . 1_545 ?
C4 O3 Ag2 127.3(2) . 2_667 ?
N2 O4 Ag1 132.37(19) . . ?
N2 O4 Ag2 126.90(19) . . ?
Ag1 O4 Ag2 83.35(7) . . ?
C10 O5 H5 109.5 . . ?
C10 O6 Ag2 123.4(2) . 2_576 ?
O1 N1 C6 119.4(3) . . ?
O1 N1 C1 120.2(3) . . ?
C6 N1 C1 120.3(3) . . ?
O4 N2 C12 119.9(3) . . ?
O4 N2 C7 119.1(3) . . ?
C12 N2 C7 120.9(3) . . ?
N1 C1 C2 120.4(3) . . ?
N1 C1 H1 119.8 . . ?
C2 C1 H1 119.8 . . ?
C1 C2 C3 120.4(3) . . ?
C1 C2 H2 119.8 . . ?
C3 C2 H2 119.8 . . ?
C2 C3 C5 118.0(3) . . ?
C2 C3 C4 121.9(3) . . ?
C5 C3 C4 120.0(3) . . ?
O3 C4 O2 125.1(3) . . ?
O3 C4 C3 116.9(3) . . ?
O2 C4 C3 118.0(3) . . ?
C6 C5 C3 120.4(3) . . ?
C6 C5 H5A 119.8 . . ?
C3 C5 H5A 119.8 . . ?
N1 C6 C5 120.4(3) . . ?
N1 C6 H6 119.8 . . ?
C5 C6 H6 119.8 . . ?
N2 C7 C8 120.2(3) . . ?
N2 C7 H7 119.9 . . ?
C8 C7 H7 119.9 . . ?
C7 C8 C9 119.9(3) . . ?
C7 C8 H8 120.0 . . ?
C9 C8 H8 120.0 . . ?
C8 C9 C11 118.3(3) . . ?
C8 C9 C10 122.3(3) . . ?
C11 C9 C10 119.3(3) . . ?
O6 C10 O5 123.8(3) . . ?
O6 C10 C9 122.7(3) . . ?
O5 C10 C9 113.4(3) . . ?
C12 C11 C9 120.4(3) . . ?
C12 C11 H11 119.8 . . ?
C9 C11 H11 119.8 . . ?
N2 C12 C11 120.2(3) . . ?
N2 C12 H12 119.9 . . ?
C11 C12 H12 119.9 . . ?
O9 Cl1 O9 180.000(2) 2_666 . ?
O9 Cl1 O8 67.8(5) 2_666 . ?
O9 Cl1 O8 112.2(5) . . ?
O9 Cl1 O8 112.2(5) 2_666 2_666 ?
O9 Cl1 O8 67.8(5) . 2_666 ?
O8 Cl1 O8 180.000(1) . 2_666 ?
O9 Cl1 O10 113.5(5) 2_666 2_666 ?
O9 Cl1 O10 66.5(5) . 2_666 ?
O8 Cl1 O10 70.9(4) . 2_666 ?
O8 Cl1 O10 109.1(4) 2_666 2_666 ?
O9 Cl1 O10 66.5(5) 2_666 . ?
O9 Cl1 O10 113.5(5) . . ?
O8 Cl1 O10 109.1(4) . . ?
O8 Cl1 O10 70.9(4) 2_666 . ?
O10 Cl1 O10 180.000(2) 2_666 . ?
O9 Cl1 O7 70.6(5) 2_666 . ?
O9 Cl1 O7 109.4(5) . . ?
O8 Cl1 O7 105.1(4) . . ?
O8 Cl1 O7 74.9(4) 2_666 . ?
O10 Cl1 O7 72.9(4) 2_666 . ?
O10 Cl1 O7 107.1(4) . . ?
O9 Cl1 O7 109.4(5) 2_666 2_666 ?
O9 Cl1 O7 70.6(5) . 2_666 ?
O8 Cl1 O7 74.9(4) . 2_666 ?
O8 Cl1 O7 105.1(4) 2_666 2_666 ?
O10 Cl1 O7 107.1(4) 2_666 2_666 ?
O10 Cl1 O7 72.9(4) . 2_666 ?
O7 Cl1 O7 180.000(2) . 2_666 ?
Cl1 O7 O9 51.4(3) . 2_666 ?
Cl1 O7 O10 52.2(3) . 2_666 ?
O9 O7 O10 87.5(5) 2_666 2_666 ?
Cl1 O7 O8 51.1(3) . 2_666 ?
O9 O7 O8 85.3(4) 2_666 2_666 ?
O10 O7 O8 83.3(5) 2_666 2_666 ?
Cl1 O8 O9 54.2(3) . 2_666 ?
Cl1 O8 O10 54.6(3) . 2_666 ?
O9 O8 O10 93.2(5) 2_666 2_666 ?
Cl1 O8 O7 54.0(3) . 2_666 ?
O9 O8 O7 88.4(5) 2_666 2_666 ?
O10 O8 O7 86.2(5) 2_666 2_666 ?
Cl1 O9 O10 58.8(4) . 2_666 ?
Cl1 O9 O8 58.0(4) . 2_666 ?
O10 O9 O8 97.6(6) 2_666 2_666 ?
Cl1 O9 O7 58.0(4) . 2_666 ?
O10 O9 O7 94.8(5) 2_666 2_666 ?
O8 O9 O7 92.1(5) 2_666 2_666 ?
Cl1 O10 O9 54.7(4) . 2_666 ?
Cl1 O10 O8 54.4(3) . 2_666 ?
O9 O10 O8 93.1(5) 2_666 2_666 ?
Cl1 O10 O7 54.9(4) . 2_666 ?
O9 O10 O7 90.6(5) 2_666 2_666 ?
O8 O10 O7 85.9(5) 2_666 2_666 ?

loop_
_geom_bond_atom_site_label_1
_geom_bond_atom_site_label_2
_geom_bond_distance
_geom_bond_site_symmetry_2
_geom_bond_publ_flag
Ag1 O1 2.424(2) 2_577 ?
Ag1 O1 2.424(2) . ?
Ag1 O4 2.446(2) . ?
Ag1 O4 2.446(2) 2_577 ?
Ag1 Ag2 3.3265(9) . ?
Ag1 Ag2 3.3265(9) 2_577 ?
Ag2 O3 2.250(2) 2_667 ?
Ag2 O2 2.361(2) 1_565 ?
Ag2 O6 2.553(3) 2_576 ?
Ag2 O4 2.555(3) . ?
Ag2 O1 2.559(3) 2_677 ?
Ag2 Ag2 2.9434(10) 2_677 ?
O1 N1 1.318(4) . ?
O1 Ag2 2.559(3) 2_677 ?
O2 C4 1.266(4) . ?
O2 Ag2 2.361(2) 1_545 ?
O3 C4 1.238(4) . ?
O3 Ag2 2.250(2) 2_667 ?
O4 N2 1.326(3) . ?
O5 C10 1.315(4) . ?
O5 H5 0.8200 . ?
O6 C10 1.205(4) . ?
O6 Ag2 2.553(3) 2_576 ?
N1 C6 1.350(4) . ?
N1 C1 1.351(4) . ?
N2 C12 1.341(4) . ?
N2 C7 1.346(4) . ?
C1 C2 1.368(5) . ?
C1 H1 0.9300 . ?
C2 C3 1.377(4) . ?
C2 H2 0.9300 . ?
C3 C5 1.387(5) . ?
C3 C4 1.501(4) . ?
C5 C6 1.365(5) . ?
C5 H5A 0.9300 . ?
C6 H6 0.9300 . ?
C7 C8 1.372(5) . ?
C7 H7 0.9300 . ?
C8 C9 1.378(5) . ?
C8 H8 0.9300 . ?
C9 C11 1.381(5) . ?
C9 C10 1.481(4) . ?
C11 C12 1.364(5) . ?
C11 H11 0.9300 . ?
C12 H12 0.9300 . ?
Cl1 O9 1.366(6) 2_666 ?
Cl1 O9 1.366(6) . ?
Cl1 O8 1.428(6) . ?
Cl1 O8 1.428(6) 2_666 ?
Cl1 O10 1.431(7) 2_666 ?
Cl1 O10 1.431(7) . ?
Cl1 O7 1.483(6) . ?
Cl1 O7 1.483(6) 2_666 ?
O7 O9 1.649(10) 2_666 ?
O7 O10 1.732(11) 2_666 ?
O7 O8 1.770(9) 2_666 ?
O8 O9 1.559(11) 2_666 ?
O8 O10 1.658(10) 2_666 ?
O8 O7 1.770(9) 2_666 ?
O9 O10 1.534(10) 2_666 ?
O9 O8 1.559(11) 2_666 ?
O9 O7 1.649(10) 2_666 ?
O10 O9 1.534(10) 2_666 ?
O10 O8 1.658(10) 2_666 ?
O10 O7 1.732(11) 2_666 ?

loop_
_geom_torsion_atom_site_label_1
_geom_torsion_atom_site_label_2
_geom_torsion_atom_site_label_3
_geom_torsion_atom_site_label_4
_geom_torsion
_geom_torsion_site_symmetry_1
_geom_torsion_site_symmetry_2
_geom_torsion_site_symmetry_3
_geom_torsion_site_symmetry_4
_geom_torsion_publ_flag
O1 Ag1 Ag2 O3 -146.36(10) 2_577 . . 2_667 ?
O1 Ag1 Ag2 O3 33.64(10) . . . 2_667 ?
O4 Ag1 Ag2 O3 -72.16(10) . . . 2_667 ?
O4 Ag1 Ag2 O3 107.84(10) 2_577 . . 2_667 ?
O1 Ag1 Ag2 O2 53.83(10) 2_577 . . 1_565 ?
O1 Ag1 Ag2 O2 -126.17(10) . . . 1_565 ?
O4 Ag1 Ag2 O2 128.03(10) . . . 1_565 ?
O4 Ag1 Ag2 O2 -51.97(10) 2_577 . . 1_565 ?
O1 Ag1 Ag2 O6 -13.07(9) 2_577 . . 2_576 ?
O1 Ag1 Ag2 O6 166.93(9) . . . 2_576 ?
O4 Ag1 Ag2 O6 61.13(10) . . . 2_576 ?
O4 Ag1 Ag2 O6 -118.87(10) 2_577 . . 2_576 ?
O1 Ag1 Ag2 O4 -74.20(10) 2_577 . . . ?
O1 Ag1 Ag2 O4 105.80(10) . . . . ?
O4 Ag1 Ag2 O4 180.0 2_577 . . . ?
O1 Ag1 Ag2 O1 90.89(10) 2_577 . . 2_677 ?
O1 Ag1 Ag2 O1 -89.11(10) . . . 2_677 ?
O4 Ag1 Ag2 O1 165.09(11) . . . 2_677 ?
O4 Ag1 Ag2 O1 -14.91(11) 2_577 . . 2_677 ?
O1 Ag1 Ag2 Ag2 139.46(6) 2_577 . . 2_677 ?
O1 Ag1 Ag2 Ag2 -40.54(6) . . . 2_677 ?
O4 Ag1 Ag2 Ag2 -146.34(8) . . . 2_677 ?
O4 Ag1 Ag2 Ag2 33.66(8) 2_577 . . 2_677 ?
O4 Ag1 O1 N1 -56.3(3) . . . . ?
O4 Ag1 O1 N1 123.7(3) 2_577 . . . ?
Ag2 Ag1 O1 N1 -103.8(3) . . . . ?
Ag2 Ag1 O1 N1 76.2(3) 2_577 . . . ?
O4 Ag1 O1 Ag2 98.27(10) . . . 2_677 ?
O4 Ag1 O1 Ag2 -81.73(10) 2_577 . . 2_677 ?
Ag2 Ag1 O1 Ag2 50.72(7) . . . 2_677 ?
Ag2 Ag1 O1 Ag2 -129.28(7) 2_577 . . 2_677 ?
O1 Ag1 O4 N2 -15.5(3) 2_577 . . . ?
O1 Ag1 O4 N2 164.5(3) . . . . ?
Ag2 Ag1 O4 N2 -135.4(3) . . . . ?
Ag2 Ag1 O4 N2 44.6(3) 2_577 . . . ?
O1 Ag1 O4 Ag2 119.89(8) 2_577 . . . ?
O1 Ag1 O4 Ag2 -60.11(8) . . . . ?
Ag2 Ag1 O4 Ag2 180.0 2_577 . . . ?
O3 Ag2 O4 N2 -97.9(2) 2_667 . . . ?
O2 Ag2 O4 N2 100.7(2) 1_565 . . . ?
O6 Ag2 O4 N2 18.2(2) 2_576 . . . ?
O1 Ag2 O4 N2 46.9(5) 2_677 . . . ?
Ag2 Ag2 O4 N2 177.9(2) 2_677 . . . ?
Ag1 Ag2 O4 N2 139.5(3) . . . . ?
O3 Ag2 O4 Ag1 122.57(8) 2_667 . . . ?
O2 Ag2 O4 Ag1 -38.85(8) 1_565 . . . ?
O6 Ag2 O4 Ag1 -121.39(9) 2_576 . . . ?
O1 Ag2 O4 Ag1 -92.7(4) 2_677 . . . ?
Ag2 Ag2 O4 Ag1 38.39(8) 2_677 . . . ?
Ag1 O1 N1 C6 -137.8(3) . . . . ?
Ag2 O1 N1 C6 70.4(3) 2_677 . . . ?
Ag1 O1 N1 C1 43.6(4) . . . . ?
Ag2 O1 N1 C1 -108.2(3) 2_677 . . . ?
Ag1 O4 N2 C12 7.6(5) . . . . ?
Ag2 O4 N2 C12 -111.7(3) . . . . ?
Ag1 O4 N2 C7 -172.7(3) . . . . ?
Ag2 O4 N2 C7 68.1(4) . . . . ?
O1 N1 C1 C2 177.5(3) . . . . ?
C6 N1 C1 C2 -1.1(5) . . . . ?
N1 C1 C2 C3 -0.4(5) . . . . ?
C1 C2 C3 C5 1.5(5) . . . . ?
C1 C2 C3 C4 -175.1(3) . . . . ?
Ag2 O3 C4 O2 21.6(5) 2_667 . . . ?
Ag2 O3 C4 C3 -156.3(2) 2_667 . . . ?
Ag2 O2 C4 O3 -28.4(4) 1_545 . . . ?
Ag2 O2 C4 C3 149.5(2) 1_545 . . . ?
C2 C3 C4 O3 167.5(3) . . . . ?
C5 C3 C4 O3 -9.1(5) . . . . ?
C2 C3 C4 O2 -10.6(5) . . . . ?
C5 C3 C4 O2 172.9(3) . . . . ?
C2 C3 C5 C6 -1.1(5) . . . . ?
C4 C3 C5 C6 175.5(3) . . . . ?
O1 N1 C6 C5 -177.1(3) . . . . ?
C1 N1 C6 C5 1.5(5) . . . . ?
C3 C5 C6 N1 -0.4(6) . . . . ?
O4 N2 C7 C8 -178.7(3) . . . . ?
C12 N2 C7 C8 1.0(6) . . . . ?
N2 C7 C8 C9 0.7(6) . . . . ?
C7 C8 C9 C11 -2.1(6) . . . . ?
C7 C8 C9 C10 174.9(3) . . . . ?
Ag2 O6 C10 O5 -27.9(5) 2_576 . . . ?
Ag2 O6 C10 C9 147.9(3) 2_576 . . . ?
C8 C9 C10 O6 178.6(3) . . . . ?
C11 C9 C10 O6 -4.4(5) . . . . ?
C8 C9 C10 O5 -5.2(5) . . . . ?
C11 C9 C10 O5 171.7(3) . . . . ?
C8 C9 C11 C12 1.8(5) . . . . ?
C10 C9 C11 C12 -175.3(3) . . . . ?
O4 N2 C12 C11 178.4(3) . . . . ?
C7 N2 C12 C11 -1.3(5) . . . . ?
C9 C11 C12 N2 -0.1(5) . . . . ?
O9 Cl1 O7 O9 180.000(4) . . . 2_666 ?
O8 Cl1 O7 O9 59.4(5) . . . 2_666 ?
O8 Cl1 O7 O9 -120.6(5) 2_666 . . 2_666 ?
O10 Cl1 O7 O9 123.4(5) 2_666 . . 2_666 ?
O10 Cl1 O7 O9 -56.6(5) . . . 2_666 ?
O9 Cl1 O7 O10 -123.4(5) 2_666 . . 2_666 ?
O9 Cl1 O7 O10 56.6(5) . . . 2_666 ?
O8 Cl1 O7 O10 -64.1(5) . . . 2_666 ?
O8 Cl1 O7 O10 115.9(5) 2_666 . . 2_666 ?
O10 Cl1 O7 O10 180.000(1) . . . 2_666 ?
O9 Cl1 O7 O8 120.6(5) 2_666 . . 2_666 ?
O9 Cl1 O7 O8 -59.4(5) . . . 2_666 ?
O8 Cl1 O7 O8 180.000(2) . . . 2_666 ?
O10 Cl1 O7 O8 -115.9(5) 2_666 . . 2_666 ?
O10 Cl1 O7 O8 64.1(5) . . . 2_666 ?
O9 Cl1 O8 O9 180.0 . . . 2_666 ?
O10 Cl1 O8 O9 -126.7(5) 2_666 . . 2_666 ?
O10 Cl1 O8 O9 53.3(5) . . . 2_666 ?
O7 Cl1 O8 O9 -61.2(5) . . . 2_666 ?
O7 Cl1 O8 O9 118.8(5) 2_666 . . 2_666 ?
O9 Cl1 O8 O10 126.7(5) 2_666 . . 2_666 ?
O9 Cl1 O8 O10 -53.3(5) . . . 2_666 ?
O10 Cl1 O8 O10 180.000(2) . . . 2_666 ?
O7 Cl1 O8 O10 65.4(5) . . . 2_666 ?
O7 Cl1 O8 O10 -114.6(5) 2_666 . . 2_666 ?
O9 Cl1 O8 O7 -118.8(5) 2_666 . . 2_666 ?
O9 Cl1 O8 O7 61.2(5) . . . 2_666 ?
O10 Cl1 O8 O7 114.6(5) 2_666 . . 2_666 ?
O10 Cl1 O8 O7 -65.4(5) . . . 2_666 ?
O7 Cl1 O8 O7 180.000(2) . . . 2_666 ?
O8 Cl1 O9 O10 55.8(5) . . . 2_666 ?
O8 Cl1 O9 O10 -124.2(5) 2_666 . . 2_666 ?
O10 Cl1 O9 O10 180.000(3) . . . 2_666 ?
O7 Cl1 O9 O10 -60.5(5) . . . 2_666 ?
O7 Cl1 O9 O10 119.5(5) 2_666 . . 2_666 ?
O8 Cl1 O9 O8 180.0 . . . 2_666 ?
O10 Cl1 O9 O8 124.2(5) 2_666 . . 2_666 ?
O10 Cl1 O9 O8 -55.8(5) . . . 2_666 ?
O7 Cl1 O9 O8 63.8(5) . . . 2_666 ?
O7 Cl1 O9 O8 -116.2(5) 2_666 . . 2_666 ?
O8 Cl1 O9 O7 -63.8(5) . . . 2_666 ?
O8 Cl1 O9 O7 116.2(5) 2_666 . . 2_666 ?
O10 Cl1 O9 O7 -119.5(5) 2_666 . . 2_666 ?
O10 Cl1 O9 O7 60.5(5) . . . 2_666 ?
O7 Cl1 O9 O7 180.000(4) . . . 2_666 ?
O9 Cl1 O10 O9 180.000(4) . . . 2_666 ?
O8 Cl1 O10 O9 -54.1(5) . . . 2_666 ?
O8 Cl1 O10 O9 125.9(5) 2_666 . . 2_666 ?
O7 Cl1 O10 O9 59.2(5) . . . 2_666 ?
O7 Cl1 O10 O9 -120.8(5) 2_666 . . 2_666 ?
O9 Cl1 O10 O8 -125.9(5) 2_666 . . 2_666 ?
O9 Cl1 O10 O8 54.1(5) . . . 2_666 ?
O8 Cl1 O10 O8 180.000(2) . . . 2_666 ?
O7 Cl1 O10 O8 -66.7(5) . . . 2_666 ?
O7 Cl1 O10 O8 113.3(5) 2_666 . . 2_666 ?
O9 Cl1 O10 O7 120.8(5) 2_666 . . 2_666 ?
O9 Cl1 O10 O7 -59.2(5) . . . 2_666 ?
O8 Cl1 O10 O7 66.7(5) . . . 2_666 ?
O8 Cl1 O10 O7 -113.3(5) 2_666 . . 2_666 ?
O7 Cl1 O10 O7 180.000(1) . . . 2_666 ?
